data_4037987
loop_
_publ_author_name
'Alajarin, Mateo'
'Ballester, Francisco-Jose'
'Vivancos, Juan-Antonio'
'Orenes, Raul-Angel'
'Vidal, \'Angel'
'Sanchez-Andrada, Pilar'
'Marin-Luna, Marta'

_publ_section_title
;
 Lewis Acid-mediated Formation of 1,3-Disubstituted
 Spiro[cyclopropane-1,2'-indanes]: The Activating Effect of the
 Cyclopropane Walsh Orbital.
;
_journal_name_full 'The Journal of organic chemistry'
_journal_paper_doi 10.1021/acs.joc.0c00090
_journal_year 2020
_chemical_formula_sum 'C23 H20 Br2 N2'
_chemical_formula_weight 484.23
_space_group_IT_number 14
_space_group_name_Hall '-P 2ybc'
_space_group_name_H-M_alt 'P 1 21/c 1'
_symmetry_cell_setting monoclinic
_symmetry_space_group_name_H-M 'P 1 21/c 1'
_atom_sites_solution_hydrogens geom
_atom_sites_solution_primary direct
_atom_sites_solution_secondary difmap
_audit_creation_method SHELXL-97
_cell_angle_alpha 90.00
_cell_angle_beta 90.915(4)
_cell_angle_gamma 90.00
_cell_formula_units_Z 4
_cell_length_a 6.0269(5)
_cell_length_b 7.4380(6)
_cell_length_c 42.688(4)
_cell_measurement_reflns_used 9665
_cell_measurement_temperature 100(2)
_cell_measurement_theta_max 30.58
_cell_measurement_theta_min 2.78
_cell_volume 1913.4(3)
_computing_cell_refinement 'SAINT V8.27B (Bruker AXS Inc., 2011)'
_computing_data_collection 'APEX 2013.2 (Bruker AXS Inc.)'
_computing_data_reduction 'SAINT V8.27B (Bruker AXS Inc., 2011)'
_computing_molecular_graphics 'Bruker SHELXTL'
_computing_publication_material 'Bruker SHELXTL'
_computing_structure_refinement 'SHELXL-97 (Sheldrick, 2008)'
_computing_structure_solution 'SHELXS-97 (Sheldrick, 2008)'
_diffrn_ambient_temperature 100(2)
_diffrn_detector_area_resol_mean 10.4167
_diffrn_measured_fraction_theta_full 0.997
_diffrn_measured_fraction_theta_max 0.997
_diffrn_measurement_device_type 'Bruker D8 QUEST'
_diffrn_measurement_method 'omega + phi scans'
_diffrn_radiation_monochromator multilayer
_diffrn_radiation_source 'high brilliance microfocus sealed tube'
_diffrn_radiation_type MoK\a
_diffrn_radiation_wavelength 0.71073
_diffrn_reflns_av_R_equivalents 0.0778
_diffrn_reflns_av_sigmaI/netI 0.0332
_diffrn_reflns_limit_h_max 8
_diffrn_reflns_limit_h_min -8
_diffrn_reflns_limit_k_max 10
_diffrn_reflns_limit_k_min -10
_diffrn_reflns_limit_l_max 61
_diffrn_reflns_limit_l_min -61
_diffrn_reflns_number 111217
_diffrn_reflns_theta_full 30.99
_diffrn_reflns_theta_max 30.99
_diffrn_reflns_theta_min 1.91
_exptl_absorpt_coefficient_mu 4.247
_exptl_absorpt_correction_T_max 0.9199
_exptl_absorpt_correction_T_min 0.6761
_exptl_absorpt_correction_type multi-scan
_exptl_absorpt_process_details SADABS
_exptl_crystal_colour colourless
_exptl_crystal_density_diffrn 1.681
_exptl_crystal_density_method 'not measured'
_exptl_crystal_description prism
_exptl_crystal_F_000 968
_exptl_crystal_size_max 0.10
_exptl_crystal_size_mid 0.10
_exptl_crystal_size_min 0.02
_refine_diff_density_max 4.099
_refine_diff_density_min -3.490
_refine_diff_density_rms 0.315
_refine_ls_extinction_method none
_refine_ls_goodness_of_fit_ref 1.311
_refine_ls_hydrogen_treatment mixed
_refine_ls_matrix_type full
_refine_ls_number_parameters 244
_refine_ls_number_reflns 6082
_refine_ls_number_restraints 0
_refine_ls_restrained_S_all 1.311
_refine_ls_R_factor_all 0.1464
_refine_ls_R_factor_gt 0.1358
_refine_ls_shift/su_max 0.000
_refine_ls_shift/su_mean 0.000
_refine_ls_structure_factor_coef Fsqd
_refine_ls_weighting_details 'calc w=1/[\s^2^(Fo^2^)+(0.0840P)^2^+68.1020P] where P=(Fo^2^+2Fc^2^)/3'
_refine_ls_weighting_scheme calc
_refine_ls_wR_factor_gt 0.3388
_refine_ls_wR_factor_ref 0.3436
_reflns_number_gt 5443
_reflns_number_total 6082
_reflns_threshold_expression >2sigma(I)
_cod_data_source_file jo0c00090_si_001.cif
_cod_data_source_block fjbh_0mspyo_a
_cod_depositor_comments
;
The following automatic conversions were performed:

data item '_symmetry_cell_setting' value 'Monoclinic' was changed to
'monoclinic' in accordance with the
/home/data/users/saulius/crontab/automatic-downloads/rss-feeds/ACS/lib/dictionaries/cif_core.dic
dictionary named 'cif_core.dic' version 2.4.2 last updated on
2011-04-26.

Automatic conversion script
Id: cif_fix_values 7556 2019-12-06 15:28:31Z antanas 
;
_cod_original_sg_symbol_H-M 'P 21/c'
_cod_database_code 4037987

loop_
_symmetry_equiv_pos_as_xyz
'x, y, z'
'-x, y+1/2, -z+1/2'
'-x, -y, -z'
'x, -y-1/2, z-1/2'

loop_
_atom_site_label
_atom_site_type_symbol
_atom_site_fract_x
_atom_site_fract_y
_atom_site_fract_z
_atom_site_U_iso_or_equiv
_atom_site_adp_type
_atom_site_occupancy
_atom_site_symmetry_multiplicity
_atom_site_calc_flag
_atom_site_refinement_flags
_atom_site_disorder_assembly
_atom_site_disorder_group
N1 N 0.3978(15) 0.0412(14) 0.6848(2) 0.0231(19) Uani 1 1 d . . .
H01 H 0.2615 0.0711 0.6897 0.035 Uiso 1 1 calc R . .
N2 N 0.292(2) 0.3099(18) 0.5835(3) 0.039(3) Uani 1 1 d . . .
H02 H 0.1506 0.3360 0.5854 0.059 Uiso 1 1 calc R . .
Br1 Br 1.02617(17) -0.06940(14) 0.79568(2) 0.0195(3) Uani 1 1 d . . .
Br2 Br 0.7991(2) 0.83548(19) 0.50335(3) 0.0367(4) Uani 1 1 d . . .
C1 C 0.1969(18) 0.0171(14) 0.6070(2) 0.0201(19) Uani 1 1 d . . .
C2 C 0.0204(19) -0.0358(17) 0.5880(3) 0.027(2) Uani 1 1 d . . .
H2 H -0.0078 0.0208 0.5684 0.032 Uiso 1 1 calc R . .
C3 C -0.1126(17) -0.1729(19) 0.5984(3) 0.034(3) Uani 1 1 d . . .
H3 H -0.2378 -0.2075 0.5860 0.041 Uiso 1 1 calc R . .
C4 C -0.070(2) -0.2617(16) 0.6262(3) 0.032(3) Uani 1 1 d . . .
H4 H -0.1641 -0.3570 0.6326 0.038 Uiso 1 1 calc R . .
C5 C 0.1105(19) -0.2113(16) 0.6448(3) 0.025(2) Uani 1 1 d . . .
H5 H 0.1441 -0.2737 0.6637 0.030 Uiso 1 1 calc R . .
C6 C 0.2426(16) -0.0664(14) 0.6352(2) 0.0178(17) Uani 1 1 d . . .
C7 C 0.4426(17) 0.0129(15) 0.6517(2) 0.0205(19) Uani 1 1 d . . .
H7 H 0.5694 -0.0730 0.6499 0.025 Uiso 1 1 calc R . .
C8 C 0.4905(18) 0.1791(15) 0.6316(3) 0.022(2) Uani 1 1 d . . .
C9 C 0.3761(19) 0.1552(17) 0.5994(3) 0.025(2) Uani 1 1 d . . .
H9 H 0.4848 0.0956 0.5853 0.030 Uiso 1 1 calc R . .
C10 C 0.711(2) 0.2745(17) 0.6339(3) 0.028(2) Uani 1 1 d . . .
H10A H 0.8221 0.2277 0.6491 0.034 Uiso 1 1 calc R . .
H10B H 0.7732 0.3232 0.6144 0.034 Uiso 1 1 calc R . .
C11 C 0.509(2) 0.3646(16) 0.6467(3) 0.030(2) Uani 1 1 d . . .
H11A H 0.4468 0.4682 0.6349 0.036 Uiso 1 1 calc R . .
H11B H 0.4957 0.3725 0.6697 0.036 Uiso 1 1 calc R . .
C21 C 0.5501(16) 0.0255(12) 0.7089(2) 0.0147(16) Uani 1 1 d . . .
C22 C 0.4914(17) 0.0814(14) 0.7391(3) 0.0203(19) Uani 1 1 d . . .
H22 H 0.3509 0.1362 0.7421 0.024 Uiso 1 1 calc R . .
C23 C 0.6316(17) 0.0589(14) 0.7644(2) 0.0188(18) Uani 1 1 d . . .
H23 H 0.5887 0.0991 0.7845 0.023 Uiso 1 1 calc R . .
C24 C 0.8367(16) -0.0228(13) 0.7606(2) 0.0156(17) Uani 1 1 d . . .
C25 C 0.9024(16) -0.0776(13) 0.7314(2) 0.0174(17) Uani 1 1 d . . .
H25 H 1.0440 -0.1312 0.7288 0.021 Uiso 1 1 calc R . .
C26 C 0.7607(17) -0.0544(14) 0.7053(2) 0.0185(18) Uani 1 1 d . . .
H26 H 0.8064 -0.0926 0.6852 0.022 Uiso 1 1 calc R . .
C31 C 0.421(2) 0.423(2) 0.5649(3) 0.033(3) Uani 1 1 d . . .
C32 C 0.335(2) 0.593(2) 0.5584(3) 0.037(3) Uani 1 1 d . . .
H32 H 0.1969 0.6273 0.5671 0.044 Uiso 1 1 calc R . .
C33 C 0.441(2) 0.7078(19) 0.5402(3) 0.029(2) Uani 1 1 d . . .
H33 H 0.3791 0.8228 0.5359 0.035 Uiso 1 1 calc R . .
C34 C 0.643(2) 0.6612(16) 0.5273(2) 0.024(2) Uani 1 1 d . . .
C35 C 0.7366(19) 0.4960(17) 0.5327(3) 0.027(2) Uani 1 1 d . . .
H35 H 0.8738 0.4638 0.5236 0.033 Uiso 1 1 calc R . .
C36 C 0.624(3) 0.3764(19) 0.5521(3) 0.038(3) Uani 1 1 d . . .
H36 H 0.6872 0.2619 0.5565 0.045 Uiso 1 1 calc R . .

loop_
_atom_site_aniso_label
_atom_site_aniso_U_11
_atom_site_aniso_U_22
_atom_site_aniso_U_33
_atom_site_aniso_U_23
_atom_site_aniso_U_13
_atom_site_aniso_U_12
N1 0.016(4) 0.037(5) 0.016(4) -0.005(4) 0.001(3) 0.012(4)
N2 0.033(6) 0.044(7) 0.041(6) 0.021(5) 0.003(5) -0.006(5)
Br1 0.0219(5) 0.0203(5) 0.0163(4) -0.0001(4) -0.0036(3) 0.0048(4)
Br2 0.0447(8) 0.0328(7) 0.0326(6) 0.0132(5) -0.0064(5) -0.0200(6)
C1 0.023(5) 0.018(4) 0.020(4) 0.003(4) -0.008(4) -0.002(4)
C2 0.023(5) 0.030(6) 0.026(5) -0.008(4) -0.008(4) 0.004(4)
C3 0.007(4) 0.042(7) 0.053(8) -0.030(6) 0.007(4) -0.006(4)
C4 0.032(6) 0.018(5) 0.045(7) -0.011(5) 0.013(5) -0.008(4)
C5 0.023(5) 0.028(5) 0.024(5) 0.001(4) 0.010(4) -0.006(4)
C6 0.018(4) 0.016(4) 0.020(4) 0.002(3) 0.000(3) 0.000(3)
C7 0.019(4) 0.027(5) 0.016(4) 0.003(4) 0.000(3) 0.006(4)
C8 0.022(5) 0.021(5) 0.023(5) 0.003(4) -0.009(4) -0.008(4)
C9 0.023(5) 0.034(6) 0.018(5) 0.009(4) 0.004(4) -0.008(4)
C10 0.026(5) 0.029(6) 0.029(6) -0.007(5) 0.002(4) -0.007(4)
C11 0.023(5) 0.020(5) 0.047(7) -0.004(5) 0.001(5) -0.005(4)
C21 0.015(4) 0.010(4) 0.019(4) 0.003(3) -0.003(3) -0.002(3)
C22 0.018(4) 0.017(4) 0.026(5) 0.002(4) 0.001(4) 0.006(4)
C23 0.021(4) 0.016(4) 0.019(4) 0.001(4) 0.005(3) 0.002(4)
C24 0.018(4) 0.014(4) 0.015(4) 0.001(3) -0.003(3) 0.003(3)
C25 0.015(4) 0.014(4) 0.023(4) -0.001(3) -0.003(3) 0.000(3)
C26 0.024(5) 0.023(5) 0.009(4) 0.003(3) 0.000(3) -0.007(4)
C31 0.035(6) 0.041(7) 0.023(5) 0.015(5) -0.004(5) -0.017(6)
C32 0.024(6) 0.050(8) 0.036(7) -0.004(6) 0.012(5) -0.003(6)
C33 0.025(5) 0.036(6) 0.026(5) 0.000(5) 0.000(4) 0.002(5)
C34 0.034(6) 0.023(5) 0.016(4) 0.004(4) -0.003(4) -0.005(4)
C35 0.021(5) 0.027(5) 0.034(6) 0.001(5) -0.001(4) -0.003(4)
C36 0.048(8) 0.029(6) 0.035(7) 0.013(5) -0.012(6) 0.001(6)

loop_
_atom_type_symbol
_atom_type_description
_atom_type_scat_dispersion_real
_atom_type_scat_dispersion_imag
_atom_type_scat_source
C C 0.0033 0.0016 'International Tables Vol C Tables 4.2.6.8 and 6.1.1.4'
H H 0.0000 0.0000 'International Tables Vol C Tables 4.2.6.8 and 6.1.1.4'
N N 0.0061 0.0033 'International Tables Vol C Tables 4.2.6.8 and 6.1.1.4'
Br Br -0.2901 2.4595 'International Tables Vol C Tables 4.2.6.8 and 6.1.1.4'

loop_
_geom_angle_atom_site_label_1
_geom_angle_atom_site_label_2
_geom_angle_atom_site_label_3
_geom_angle
_geom_angle_site_symmetry_1
_geom_angle_site_symmetry_3
_geom_angle_publ_flag
C21 N1 C7 125.6(9) . . ?
C21 N1 H01 117.2 . . ?
C7 N1 H01 117.2 . . ?
C31 N2 C9 124.0(12) . . ?
C31 N2 H02 118.0 . . ?
C9 N2 H02 118.0 . . ?
C6 C1 C2 121.7(10) . . ?
C6 C1 C9 110.8(9) . . ?
C2 C1 C9 127.2(10) . . ?
C3 C2 C1 117.8(12) . . ?
C3 C2 H2 121.1 . . ?
C1 C2 H2 121.1 . . ?
C2 C3 C4 122.2(11) . . ?
C2 C3 H3 118.9 . . ?
C4 C3 H3 118.9 . . ?
C5 C4 C3 119.8(11) . . ?
C5 C4 H4 120.1 . . ?
C3 C4 H4 120.1 . . ?
C4 C5 C6 118.8(11) . . ?
C4 C5 H5 120.6 . . ?
C6 C5 H5 120.6 . . ?
C1 C6 C5 119.6(10) . . ?
C1 C6 C7 112.3(9) . . ?
C5 C6 C7 128.1(10) . . ?
N1 C7 C6 110.5(9) . . ?
N1 C7 C8 117.6(10) . . ?
C6 C7 C8 102.2(8) . . ?
N1 C7 H7 108.7 . . ?
C6 C7 H7 108.7 . . ?
C8 C7 H7 108.7 . . ?
C10 C8 C11 59.3(8) . . ?
C10 C8 C7 121.1(9) . . ?
C11 C8 C7 120.5(10) . . ?
C10 C8 C9 119.6(10) . . ?
C11 C8 C9 120.6(10) . . ?
C7 C8 C9 108.7(9) . . ?
N2 C9 C1 113.4(10) . . ?
N2 C9 C8 119.0(11) . . ?
C1 C9 C8 101.3(8) . . ?
N2 C9 H9 107.5 . . ?
C1 C9 H9 107.5 . . ?
C8 C9 H9 107.5 . . ?
C11 C10 C8 61.0(8) . . ?
C11 C10 H10A 117.7 . . ?
C8 C10 H10A 117.7 . . ?
C11 C10 H10B 117.7 . . ?
C8 C10 H10B 117.7 . . ?
H10A C10 H10B 114.8 . . ?
C10 C11 C8 59.8(8) . . ?
C10 C11 H11A 117.8 . . ?
C8 C11 H11A 117.8 . . ?
C10 C11 H11B 117.8 . . ?
C8 C11 H11B 117.8 . . ?
H11A C11 H11B 114.9 . . ?
N1 C21 C26 123.0(9) . . ?
N1 C21 C22 119.2(9) . . ?
C26 C21 C22 117.7(9) . . ?
C23 C22 C21 121.6(9) . . ?
C23 C22 H22 119.2 . . ?
C21 C22 H22 119.2 . . ?
C24 C23 C22 120.0(9) . . ?
C24 C23 H23 120.0 . . ?
C22 C23 H23 120.0 . . ?
C23 C24 C25 120.3(9) . . ?
C23 C24 Br1 120.8(7) . . ?
C25 C24 Br1 118.9(7) . . ?
C24 C25 C26 120.2(9) . . ?
C24 C25 H25 119.9 . . ?
C26 C25 H25 119.9 . . ?
C21 C26 C25 120.1(9) . . ?
C21 C26 H26 119.9 . . ?
C25 C26 H26 119.9 . . ?
N2 C31 C32 116.7(13) . . ?
N2 C31 C36 125.1(13) . . ?
C32 C31 C36 118.2(11) . . ?
C33 C32 C31 121.2(12) . . ?
C33 C32 H32 119.4 . . ?
C31 C32 H32 119.4 . . ?
C32 C33 C34 120.5(13) . . ?
C32 C33 H33 119.7 . . ?
C34 C33 H33 119.7 . . ?
C35 C34 C33 121.1(11) . . ?
C35 C34 Br2 119.7(9) . . ?
C33 C34 Br2 119.0(9) . . ?
C34 C35 C36 118.1(12) . . ?
C34 C35 H35 121.0 . . ?
C36 C35 H35 121.0 . . ?
C35 C36 C31 120.9(12) . . ?
C35 C36 H36 119.6 . . ?
C31 C36 H36 119.6 . . ?

loop_
_geom_bond_atom_site_label_1
_geom_bond_atom_site_label_2
_geom_bond_distance
_geom_bond_site_symmetry_2
_geom_bond_publ_flag
N1 C21 1.375(13) . ?
N1 C7 1.457(13) . ?
N1 H01 0.8800 . ?
N2 C31 1.397(15) . ?
N2 C9 1.426(17) . ?
N2 H02 0.8800 . ?
Br1 C24 1.902(9) . ?
Br2 C34 1.907(11) . ?
C1 C6 1.379(14) . ?
C1 C2 1.385(14) . ?
C1 C9 1.530(15) . ?
C2 C3 1.375(19) . ?
C2 H2 0.9500 . ?
C3 C4 1.38(2) . ?
C3 H3 0.9500 . ?
C4 C5 1.390(18) . ?
C4 H4 0.9500 . ?
C5 C6 1.405(15) . ?
C5 H5 0.9500 . ?
C6 C7 1.505(15) . ?
C7 C8 1.534(15) . ?
C7 H7 1.0000 . ?
C8 C10 1.507(16) . ?
C8 C11 1.525(16) . ?
C8 C9 1.539(15) . ?
C9 H9 1.0000 . ?
C10 C11 1.499(17) . ?
C10 H10A 0.9900 . ?
C10 H10B 0.9900 . ?
C11 H11A 0.9900 . ?
C11 H11B 0.9900 . ?
C21 C26 1.412(14) . ?
C21 C22 1.407(14) . ?
C22 C23 1.369(15) . ?
C22 H22 0.9500 . ?
C23 C24 1.389(13) . ?
C23 H23 0.9500 . ?
C24 C25 1.376(14) . ?
C25 C26 1.402(13) . ?
C25 H25 0.9500 . ?
C26 H26 0.9500 . ?
C31 C32 1.40(2) . ?
C31 C36 1.39(2) . ?
C32 C33 1.329(19) . ?
C32 H32 0.9500 . ?
C33 C34 1.386(17) . ?
C33 H33 0.9500 . ?
C34 C35 1.371(17) . ?
C35 C36 1.395(18) . ?
C35 H35 0.9500 . ?
C36 H36 0.9500 . ?
